data_7047326
loop_
_publ_author_name
'Gong, Ya-Ru'
'Chen, Wei-Chao'
'Zhao, Liang'
'Shao, Kui-Zhan'
'Wang, Xin-Long'
'Su, Zhong-Min'

_publ_section_title
;
 Functionalized polyoxometalate-based metal-organic cuboctahedra for
 selective adsorption toward cationic dyes in aqueous solution.
;
_journal_issue 37
_journal_name_full 'Dalton transactions (Cambridge, England : 2003)'
_journal_page_first 12979
_journal_page_last 12983
_journal_paper_doi 10.1039/c8dt02580k
_journal_volume 47
_journal_year 2018
_chemical_formula_moiety 'C132 H156 N12 O100 S4 V24'
_chemical_formula_sum 'C156 H252 N20 O108 S4 V24'
_chemical_formula_weight 5486.56
_space_group_crystal_system cubic
_space_group_IT_number 217
_space_group_name_Hall 'I -4 2 3'
_space_group_name_H-M_alt 'I -4 3 m'
_symmetry_space_group_name_Hall 'I -4 2 3'
_symmetry_space_group_name_H-M 'I -4 3 m'
_atom_sites_solution_hydrogens geom
_atom_sites_solution_primary dual
_audit_creation_date 2018-04-12
_audit_creation_method
;
Olex2 1.2
(compiled 2018.04.03 svn.r3497 for OlexSys, GUI svn.r5486)
;
_audit_update_record
;
2018-06-15 deposited with the CCDC.
2018-08-20 downloaded from the CCDC.
;
_cell_angle_alpha 90
_cell_angle_beta 90
_cell_angle_gamma 90
_cell_formula_units_Z 2
_cell_length_a 27.216(2)
_cell_length_b 27.216(2)
_cell_length_c 27.216(2)
_cell_measurement_reflns_used 2476
_cell_measurement_temperature 173(2)
_cell_measurement_theta_max 50.000
_cell_measurement_theta_min 1.953
_cell_volume 20159(3)
_computing_cell_refinement 'SAINT+ Ver. 2016.5-0 (Bruker-AXS, 2016)'
_computing_data_collection 'APEX3 Ver. 2016.5-0 (Bruker-AXS, 2016)'
_computing_data_reduction 'SAINT+ Ver. 2016.5-0 (Bruker-AXS, 2016)'
_computing_molecular_graphics 'Olex2 (Dolomanov et al., 2009)'
_computing_publication_material 'Olex2 (Dolomanov et al., 2009)'
_computing_structure_refinement 'ShelXL (Sheldrick, 2015)'
_computing_structure_solution 'ShelXT (Sheldrick, 2015)'
_diffrn_ambient_temperature 173.05
_diffrn_detector_area_resol_mean 7.9
_diffrn_detector_type 'Bruker APEX II'
_diffrn_measured_fraction_theta_full 0.997
_diffrn_measured_fraction_theta_max 0.996
_diffrn_measurement_device 'three-circle diffractometer'
_diffrn_measurement_device_type 'Bruker APEX II Quazar'
_diffrn_measurement_method '0.5\% \w and 0.5\% \f scans'
_diffrn_radiation_type MoK\a
_diffrn_radiation_wavelength 0.71073
_diffrn_reflns_av_R_equivalents 0.1882
_diffrn_reflns_av_unetI/netI 0.1452
_diffrn_reflns_Laue_measured_fraction_full 0.997
_diffrn_reflns_Laue_measured_fraction_max 0.996
_diffrn_reflns_limit_h_max 25
_diffrn_reflns_limit_h_min -32
_diffrn_reflns_limit_k_max 32
_diffrn_reflns_limit_k_min -23
_diffrn_reflns_limit_l_max 29
_diffrn_reflns_limit_l_min -21
_diffrn_reflns_number 20608
_diffrn_reflns_point_group_measured_fraction_full 0.998
_diffrn_reflns_point_group_measured_fraction_max 0.997
_diffrn_reflns_theta_full 25.030
_diffrn_reflns_theta_max 25.030
_diffrn_reflns_theta_min 2.592
_exptl_absorpt_coefficient_mu 0.603
_exptl_absorpt_correction_T_max 0.86
_exptl_absorpt_correction_T_min 0.84
_exptl_absorpt_correction_type multi-scan
_exptl_absorpt_process_details
;
SADABS-2016/2 (Krause et al., 2015) was used for absorption correction.
;
_exptl_crystal_colour colorless
_exptl_crystal_density_diffrn 0.904
_exptl_crystal_density_method 'not measured'
_exptl_crystal_description block
_exptl_crystal_F_000 5616
_exptl_crystal_size_max 0.24
_exptl_crystal_size_mid 0.22
_exptl_crystal_size_min 0.2
_refine_diff_density_max 0.530
_refine_diff_density_min -0.538
_refine_diff_density_rms 0.068
_refine_ls_abs_structure_details
;
 Refined as an inversion twin.
;
_refine_ls_abs_structure_Flack 0.24(13)
_refine_ls_extinction_method none
_refine_ls_goodness_of_fit_ref 0.943
_refine_ls_hydrogen_treatment constr
_refine_ls_matrix_type full
_refine_ls_number_parameters 128
_refine_ls_number_reflns 3270
_refine_ls_number_restraints 360
_refine_ls_restrained_S_all 0.973
_refine_ls_R_factor_all 0.2099
_refine_ls_R_factor_gt 0.1055
_refine_ls_shift/su_max 0.000
_refine_ls_shift/su_mean 0.000
_refine_ls_structure_factor_coef Fsqd
_refine_ls_weighting_details 'w=1/[\s^2^(Fo^2^)+(0.1877P)^2^] where P=(Fo^2^+2Fc^2^)/3'
_refine_ls_weighting_scheme calc
_refine_ls_wR_factor_gt 0.2581
_refine_ls_wR_factor_ref 0.3285
_reflns_Friedel_coverage 0.874
_reflns_Friedel_fraction_full 0.999
_reflns_Friedel_fraction_max 0.999
_reflns_number_gt 1273
_reflns_number_total 3270
_reflns_threshold_expression 'I > 2\s(I)'
_cod_data_source_file c8dt02580k2.cif
_cod_data_source_block VMOP_19
_cod_depositor_comments 'Adding full bibliography for 7047325--7047326.cif.'
_cod_original_cell_volume 20160(4)
_cod_database_code 7047326
_shelx_shelxl_version_number 2018/1
_shelx_space_group_comment
;
The symmetry employed for this shelxl refinement is uniquely defined
by the following loop, which should always be used as a source of
symmetry information in preference to the above space-group names.
They are only intended as comments.
;
_olex2_refinement_description
;
1. Twinned data refinement
 Scales: 0.76(13)
 0.24(13)
2. Fixed Uiso
 At 1.2 times of:
  All C(H) groups
 At 1.5 times of:
  All C(H,H,H) groups
3. Restrained distances
 O2-C10
 1.4 with sigma of 0.02
 C6-C5 = C5-C4 = C4-C3 = C3-C2 = N1-C2
 1.38 with sigma of 0.01
4. Uiso/Uaniso restraints and constraints
C2 \\sim C3 \\sim C4 \\sim C5 \\sim C6 \\sim C7 \\sim C8 \\sim C9 \\sim C10
\\sim O1 \\sim O2 \\sim O3 \\sim O4 \\sim O5 \\sim O6 \\sim O7 \\sim S1 \\sim
V1: within 3.8A with sigma of 0.01 and sigma for terminal atoms of 0.03
5. Others
 Fixed Sof: H8A(0.5) H8B(0.5) H8C(0.5) H9A(0.5) H9B(0.5) H9C(0.5) H10A(0.5)
 H10B(0.5) H10C(0.5)
6.a Aromatic/amide H refined with riding coordinates:
 C4(H4), C5(H5)
6.b Idealised Me refined as rotating group:
 C8(H8A,H8B,H8C), C9(H9A,H9B,H9C), C10(H10A,H10B,H10C)
;
_platon_squeeze_void_probe_radius 1.20
_olex2_submission_special_instructions 'No special instructions were received'

loop_
_space_group_symop_operation_xyz
'x, y, z'
'-x, -y, z'
'x, -y, -z'
'-x, y, -z'
'z, x, y'
'y, z, x'
'-z, -x, y'
'-y, z, -x'
'z, -x, -y'
'-y, -z, x'
'-z, x, -y'
'y, -z, -x'
'y, x, z'
'-y, -x, z'
'-y, x, -z'
'y, -x, -z'
'x, z, y'
'z, y, x'
'-x, -z, y'
'z, -y, -x'
'-x, z, -y'
'-z, -y, x'
'x, -z, -y'
'-z, y, -x'
'x+1/2, y+1/2, z+1/2'
'-x+1/2, -y+1/2, z+1/2'
'x+1/2, -y+1/2, -z+1/2'
'-x+1/2, y+1/2, -z+1/2'
'z+1/2, x+1/2, y+1/2'
'y+1/2, z+1/2, x+1/2'
'-z+1/2, -x+1/2, y+1/2'
'-y+1/2, z+1/2, -x+1/2'
'z+1/2, -x+1/2, -y+1/2'
'-y+1/2, -z+1/2, x+1/2'
'-z+1/2, x+1/2, -y+1/2'
'y+1/2, -z+1/2, -x+1/2'
'y+1/2, x+1/2, z+1/2'
'-y+1/2, -x+1/2, z+1/2'
'-y+1/2, x+1/2, -z+1/2'
'y+1/2, -x+1/2, -z+1/2'
'x+1/2, z+1/2, y+1/2'
'z+1/2, y+1/2, x+1/2'
'-x+1/2, -z+1/2, y+1/2'
'z+1/2, -y+1/2, -x+1/2'
'-x+1/2, z+1/2, -y+1/2'
'-z+1/2, -y+1/2, x+1/2'
'x+1/2, -z+1/2, -y+1/2'
'-z+1/2, y+1/2, -x+1/2'

loop_
_atom_site_label
_atom_site_type_symbol
_atom_site_fract_x
_atom_site_fract_y
_atom_site_fract_z
_atom_site_U_iso_or_equiv
_atom_site_adp_type
_atom_site_occupancy
_atom_site_site_symmetry_order
_atom_site_calc_flag
_atom_site_refinement_flags_posn
_atom_site_refinement_flags_adp
_atom_site_refinement_flags_occupancy
_atom_site_disorder_assembly
_atom_site_disorder_group
V1 V 0.67934(12) 0.23296(13) 0.15185(15) 0.1606(18) Uani 1 1 d . U . . .
S1 S 0.79226(19) 0.20774(19) 0.20774(19) 0.143(3) Uani 1 6 d S TU P . .
O1 O 0.7150(4) 0.2266(4) 0.0876(4) 0.141(3) Uani 1 1 d . U . . .
O2 O 0.6971(3) 0.3029(3) 0.1605(7) 0.158(3) Uani 1 2 d DS TU P . .
O3 O 0.6269(5) 0.2372(5) 0.1331(5) 0.179(5) Uani 1 1 d . U . . .
O4 O 0.6656(6) 0.2198(5) 0.2198(5) 0.160(3) Uani 1 2 d S TU P . .
O5 O 0.7601(3) 0.2399(3) 0.1771(6) 0.144(3) Uani 1 2 d S TU P . .
O6 O 0.6878(5) 0.1620(4) 0.1620(4) 0.149(3) Uani 1 2 d S TU P . .
O7 O 0.8211(4) 0.1789(4) 0.1789(4) 0.119(6) Uani 1 6 d S TU P . .
N1 N 0.8783(4) 0.1830(6) -0.1217(4) 0.120(6) Uani 1 2 d DS T P . .
C2 C 0.8381(5) 0.1619(5) -0.1007(7) 0.116(4) Uani 1 2 d DS TU P . .
C3 C 0.8183(5) 0.1817(5) -0.0590(7) 0.113(4) Uani 1 2 d DS TU P . .
C4 C 0.8347(5) 0.2239(5) -0.0380(5) 0.121(4) Uani 1 1 d D U . . .
H4 H 0.861610 0.240116 -0.053284 0.145 Uiso 1 1 calc R . . . .
C5 C 0.8156(5) 0.2445(5) 0.0030(5) 0.123(3) Uani 1 1 d D U . . .
H5 H 0.830715 0.272753 0.016972 0.148 Uiso 1 1 calc R . . . .
C6 C 0.7750(5) 0.2250(5) 0.0241(8) 0.123(4) Uani 1 2 d DS TU P . .
C7 C 0.7534(6) 0.2466(6) 0.0688(10) 0.139(3) Uani 1 2 d S TU P . .
C8 C 0.7080(9) 0.1266(7) 0.1266(7) 0.152(7) Uani 1 2 d S TU P . .
H8A H 0.684936 0.122546 0.099285 0.228 Uiso 0.5 1 calc GR . . A -1
H8B H 0.713039 0.094926 0.142929 0.228 Uiso 0.5 1 calc GR . . A -1
H8C H 0.739462 0.138831 0.114089 0.228 Uiso 0.5 1 calc GR . . A -1
C9 C 0.6365(12) 0.2539(7) 0.2539(7) 0.178(8) Uani 1 2 d S TU P . .
H9A H 0.658833 0.268794 0.277862 0.267 Uiso 0.5 1 calc GR . . B -1
H9B H 0.611280 0.234863 0.271159 0.267 Uiso 0.5 1 calc GR . . B -1
H9C H 0.620785 0.279754 0.234390 0.267 Uiso 0.5 1 calc GR . . B -1
C10 C 0.6585(5) 0.3415(5) 0.1738(12) 0.195(9) Uani 1 2 d DS TU P . .
H10A H 0.631926 0.340877 0.149504 0.293 Uiso 0.5 1 calc GR . . C -1
H10B H 0.673701 0.374161 0.174091 0.293 Uiso 0.5 1 calc GR . . C -1
H10C H 0.645024 0.334311 0.206450 0.293 Uiso 0.5 1 calc GR . . C -1

loop_
_atom_site_aniso_label
_atom_site_aniso_U_11
_atom_site_aniso_U_22
_atom_site_aniso_U_33
_atom_site_aniso_U_23
_atom_site_aniso_U_13
_atom_site_aniso_U_12
V1 0.122(3) 0.171(3) 0.188(3) -0.035(2) 0.043(2) 0.073(2)
S1 0.143(3) 0.143(3) 0.143(3) -0.051(3) 0.051(3) 0.051(3)
O1 0.118(5) 0.134(5) 0.170(6) -0.028(4) 0.021(4) 0.071(4)
O2 0.144(4) 0.144(4) 0.186(6) -0.030(4) 0.030(4) 0.067(5)
O3 0.126(8) 0.194(10) 0.216(10) -0.046(8) 0.054(7) 0.054(8)
O4 0.139(6) 0.171(4) 0.171(4) -0.035(6) 0.049(4) 0.049(4)
O5 0.134(4) 0.134(4) 0.165(6) -0.039(3) 0.039(3) 0.066(5)
O6 0.115(6) 0.165(4) 0.165(4) -0.036(6) 0.049(4) 0.049(4)
O7 0.119(6) 0.119(6) 0.119(6) -0.036(6) 0.036(6) 0.036(6)
N1 0.123(8) 0.115(13) 0.123(8) 0.029(7) -0.013(11) 0.029(7)
C2 0.104(6) 0.104(6) 0.141(9) -0.006(5) 0.006(5) 0.040(8)
C3 0.103(5) 0.103(5) 0.134(9) -0.005(5) 0.005(5) 0.046(7)
C4 0.109(6) 0.109(6) 0.144(7) 0.000(6) 0.009(6) 0.050(6)
C5 0.111(6) 0.114(6) 0.144(7) -0.012(5) 0.005(5) 0.054(6)
C6 0.110(5) 0.110(5) 0.149(8) -0.012(4) 0.012(4) 0.058(7)
C7 0.126(4) 0.126(4) 0.164(6) -0.020(4) 0.020(4) 0.062(6)
C8 0.137(13) 0.159(9) 0.159(9) -0.034(12) 0.038(8) 0.038(8)
C9 0.186(16) 0.173(11) 0.173(11) -0.048(14) 0.037(10) 0.037(10)
C10 0.185(11) 0.185(11) 0.216(17) -0.010(10) 0.010(10) 0.088(14)

loop_
_atom_type_symbol
_atom_type_description
_atom_type_scat_dispersion_real
_atom_type_scat_dispersion_imag
_atom_type_scat_source
C C 0.0033 0.0016 'International Tables Vol C Tables 4.2.6.8 and 6.1.1.4'
H H 0.0000 0.0000 'International Tables Vol C Tables 4.2.6.8 and 6.1.1.4'
N N 0.0061 0.0033 'International Tables Vol C Tables 4.2.6.8 and 6.1.1.4'
O O 0.0106 0.0060 'International Tables Vol C Tables 4.2.6.8 and 6.1.1.4'
S S 0.1246 0.1234 'International Tables Vol C Tables 4.2.6.8 and 6.1.1.4'
V V 0.3005 0.5294 'International Tables Vol C Tables 4.2.6.8 and 6.1.1.4'

loop_
_geom_angle_atom_site_label_1
_geom_angle_atom_site_label_2
_geom_angle_atom_site_label_3
_geom_angle
_geom_angle_site_symmetry_1
_geom_angle_site_symmetry_3
O1 V1 O5 78.8(5) . .
O2 V1 O1 93.9(6) . .
O2 V1 O5 69.8(5) . .
O3 V1 O1 99.7(6) . .
O3 V1 O2 101.3(7) . .
O3 V1 O4 99.0(7) . .
O3 V1 O5 170.7(7) . .
O3 V1 O6 103.5(8) . .
O4 V1 O1 156.4(5) . .
O4 V1 O2 96.5(7) . .
O4 V1 O5 85.0(7) . .
O4 V1 O6 72.8(5) . .
O6 V1 O1 88.9(5) . .
O6 V1 O2 154.3(6) . .
O6 V1 O5 85.8(6) . .
O5 S1 O5 108.2(7) 8_656 .
O5 S1 O5 108.2(7) 7_665 .
O5 S1 O5 108.2(7) 7_665 8_656
O7 S1 O5 110.7(6) . .
O7 S1 O5 110.7(6) . 8_656
O7 S1 O5 110.7(6) . 7_665
C7 O1 V1 134.8(15) . .
V1 O2 V1 117.1(6) 14_665 .
C10 O2 V1 121.4(3) . .
C10 O2 V1 121.4(3) . 14_665
V1 O4 V1 108.8(8) . 17
C9 O4 V1 124.7(4) . .
C9 O4 V1 124.7(4) . 17
V1 O5 V1 93.8(6) . 14_665
S1 O5 V1 132.6(4) . .
S1 O5 V1 132.6(4) . 14_665
V1 O6 V1 105.2(7) . 17
C8 O6 V1 126.6(3) . .
C8 O6 V1 126.6(3) . 17
C2 N1 C2 120(2) 9_665 .
N1 C2 N1 120(2) 10_654 .
N1 C2 C3 120.0(11) 10_654 .
N1 C2 C3 120.0(11) . .
C4 C3 C2 123.5(10) 14_665 .
C4 C3 C2 123.5(10) . .
C4 C3 C4 112.3(19) 14_665 .
C5 C4 C3 124.8(17) . .
C4 C5 C6 120.0(18) . .
C5 C6 C5 117(2) . 14_665
C5 C6 C7 121.3(11) . .
C5 C6 C7 121.3(11) 14_665 .
O1 C7 O1 122(2) 14_665 .
O1 C7 C6 119.0(12) . .
O1 C7 C6 119.0(12) 14_665 .

loop_
_geom_bond_atom_site_label_1
_geom_bond_atom_site_label_2
_geom_bond_distance
_geom_bond_site_symmetry_2
V1 O1 2.007(11) .
V1 O2 1.978(7) .
V1 O3 1.520(13) .
V1 O4 1.920(9) .
V1 O5 2.312(12) .
V1 O6 1.965(10) .
S1 O5 1.491(16) .
S1 O5 1.491(16) 7_665
S1 O5 1.491(16) 8_656
S1 O7 1.36(2) .
O1 C7 1.284(14) .
O2 C10 1.53(2) .
O4 C9 1.53(3) .
O6 C8 1.47(3) .
N1 C2 1.360(9) 9_665
N1 C2 1.360(9) .
C2 C3 1.367(13) .
C3 C4 1.358(11) 14_665
C3 C4 1.358(11) .
C4 C5 1.354(12) .
C5 C6 1.355(11) .
C6 C7 1.47(3) .

loop_
_geom_torsion_atom_site_label_1
_geom_torsion_atom_site_label_2
_geom_torsion_atom_site_label_3
_geom_torsion_atom_site_label_4
_geom_torsion
_geom_torsion_site_symmetry_1
_geom_torsion_site_symmetry_4
V1 O1 C7 O1 -13(4) . 14_665
V1 O1 C7 C6 167.1(13) . .
O5 S1 O5 V1 -140.9(3) 7_665 .
O5 S1 O5 V1 -23.9(17) 8_656 .
O5 S1 O5 V1 23.9(17) 7_665 14_665
O5 S1 O5 V1 140.9(3) 8_656 14_665
O7 S1 O5 V1 97.6(10) . .
O7 S1 O5 V1 -97.6(10) . 14_665
N1 C2 C3 C4 4(3) . .
N1 C2 C3 C4 174.5(18) . 14_665
N1 C2 C3 C4 -174.5(18) 10_654 .
N1 C2 C3 C4 -4(3) 10_654 14_665
C2 N1 C2 N1 -5(4) 9_665 10_654
C2 N1 C2 C3 176.8(12) 9_665 .
C2 C3 C4 C5 179.4(17) . .
C3 C4 C5 C6 -5(2) . .
C4 C3 C4 C5 8(3) 14_665 .
C4 C5 C6 C5 1(3) . 14_665
C4 C5 C6 C7 179.9(17) . .
C5 C6 C7 O1 -179.7(18) . .
C5 C6 C7 O1 1(3) . 14_665
C5 C6 C7 O1 179.7(18) 14_665 14_665
C5 C6 C7 O1 -1(3) 14_665 .

loop_
_platon_squeeze_void_nr
_platon_squeeze_void_average_x
_platon_squeeze_void_average_y
_platon_squeeze_void_average_z
_platon_squeeze_void_volume
_platon_squeeze_void_count_electrons
_platon_squeeze_void_content
1 -0.010 -0.036 -0.015 12832 2546 ' '

loop_
_twin_individual_id
_twin_individual_mass_fraction_refined
1 0.76(13)
2 0.24(13)
